data_2205324
loop_
_publ_author_name
'Akitsu, Takashiro'
'Takeuchi, Yuiri'
'Einaga, Yasuaki'

_publ_section_title
(<i>SP</i>-4-1)-Bis{aqua[(1<i>R</i>,2<i>R</i>)-<i>N</i>,<i>N</i>'-bis(salicylidene)cyclohexane-1,2-diamine-\k^4^<i>O</i>,<i>N</i>,<i>N</i>',<i>O</i>']manganese(III)}-di-\m-cyano-\k^4^<i>N</i>:<i>C</i>-[dicyanonickel(II)]
_journal_issue 3
_journal_name_full 'Acta Crystallographica Section E'
_journal_page_first m502
_journal_page_last m505
_journal_paper_doi 10.1107/S160053680500379X
_journal_volume 61
_journal_year 2005
_chemical_formula_iupac '[Mn2 Ni (C20 H20 N2 O2)2 (C N)4 (H2 O)2]'
_chemical_formula_moiety 'C44 H44 Mn2 N8 Ni O6'
_chemical_formula_sum 'C44 H44 Mn2 N8 Ni O6'
_chemical_formula_weight 949.44
_space_group_IT_number 4
_symmetry_cell_setting monoclinic
_symmetry_space_group_name_Hall 'P 2yb'
_symmetry_space_group_name_H-M 'P 1 21 1'
_cell_angle_alpha 90
_cell_angle_beta 93.79(4)
_cell_angle_gamma 90
_cell_formula_units_Z 4
_cell_length_a 23.260(2)
_cell_length_b 13.872(2)
_cell_length_c 15.182(3)
_cell_measurement_reflns_used 25
_cell_measurement_temperature 298(2)
_cell_measurement_theta_max 12.6
_cell_measurement_theta_min 10.4
_cell_volume 4888.0(13)
_computing_cell_refinement 'WinAFC Diffractometer Control Software'
_computing_data_collection 'WinAFC Diffractometer Control Software (Rigaku, 1999)'
_computing_data_reduction 'TEXSAN (Molecular Structure Corporation, 2001)'
_computing_molecular_graphics 'ORTEPII (Johnson, 1976)'
_computing_publication_material TEXSAN
_computing_structure_refinement 'SHELXL97 (Sheldrick, 1997)'
_computing_structure_solution 'SIR92 (Altomare et al., 1994)'
_diffrn_measured_fraction_theta_full 1.00
_diffrn_measured_fraction_theta_max 1.00
_diffrn_measurement_device_type 'Rigaku AFC-7R'
_diffrn_measurement_method \w-2\q
_diffrn_radiation_type 'Mo K\a'
_diffrn_radiation_wavelength 0.7107
_diffrn_reflns_av_R_equivalents 0.086
_diffrn_reflns_limit_h_max 30
_diffrn_reflns_limit_h_min 0
_diffrn_reflns_limit_k_max 18
_diffrn_reflns_limit_k_min 0
_diffrn_reflns_limit_l_max 19
_diffrn_reflns_limit_l_min -19
_diffrn_reflns_number 12714
_diffrn_reflns_theta_full 27.55
_diffrn_reflns_theta_max 27.55
_diffrn_standards_decay_% 6.18
_diffrn_standards_interval_count 150
_diffrn_standards_number 3
_exptl_absorpt_coefficient_mu 0.941
_exptl_absorpt_correction_T_max 0.828
_exptl_absorpt_correction_T_min 0.530
_exptl_absorpt_correction_type psi-scan
_exptl_absorpt_process_details '(North et al., 1968)'
_exptl_crystal_colour brown
_exptl_crystal_density_diffrn 1.290
_exptl_crystal_density_method 'not measured'
_exptl_crystal_description prismatic
_exptl_crystal_F_000 1960.0
_exptl_crystal_size_max 0.60
_exptl_crystal_size_mid 0.60
_exptl_crystal_size_min 0.20
_refine_diff_density_max 2.489
_refine_diff_density_min -0.712
_refine_ls_abs_structure_details 'Flack (1983), no Friedel pair'
_refine_ls_abs_structure_Flack 0.01(3)
_refine_ls_extinction_method none
_refine_ls_goodness_of_fit_ref 1.065
_refine_ls_hydrogen_treatment constr
_refine_ls_number_parameters 1004
_refine_ls_number_reflns 8645
_refine_ls_R_factor_gt 0.0913
_refine_ls_shift/su_max 0.001
_refine_ls_structure_factor_coef Fsqd
_refine_ls_weighting_details 'w = 1/[\s^2^(Fo^2^) + (0.2P)^2^] where P = (Fo^2^+2Fc^2^)/3'
_refine_ls_weighting_scheme calc
_refine_ls_wR_factor_ref 0.2896
_reflns_number_gt 8645
_reflns_number_total 11688
_reflns_threshold_expression I>2\s(I)
_cod_data_source_file ob6463.cif
_cod_data_source_block I
_cod_original_cell_volume 4888(2)
_cod_original_sg_symbol_H-M 'P 21'
_cod_database_code 2205324

loop_
_symmetry_equiv_pos_as_xyz
x,y,z
-x,1/2+y,-z

loop_
_atom_site_label
_atom_site_fract_x
_atom_site_fract_y
_atom_site_fract_z
_atom_site_U_iso_or_equiv
_atom_site_adp_type
_atom_site_calc_flag
_atom_site_occupancy
_atom_site_type_symbol
Ni1 -0.00778(6) 0.84660(10) 0.75358(8) 0.0414(3) Uani d 1.00 Ni
Ni2 0.50695(7) 0.18820(10) 0.25429(8) 0.0423(3) Uani d 1.00 Ni
Mn1 0.03311(7) 0.80010(10) 0.42130(10) 0.0398(4) Uani d 1.00 Mn
Mn2 -0.02460(7) 0.89110(10) 1.09830(10) 0.0378(4) Uani d 1.00 Mn
Mn3 0.47366(7) 0.23910(10) -0.08850(10) 0.0399(4) Uani d 1.00 Mn
Mn4 0.52628(7) 0.13880(10) 0.59900(10) 0.0395(4) Uani d 1.00 Mn
O1 -0.0408(4) 0.8017(6) 0.3637(5) 0.047(2) Uani d 1.00 O
O2 0.0443(4) 0.9298(7) 0.3954(6) 0.049(2) Uani d 1.00 O
O3 0.0726(4) 0.7526(7) 0.2853(5) 0.057(2) Uani d 1.00 O
O4 0.0535(3) 0.8883(7) 1.1393(6) 0.049(2) Uani d 1.00 O
O5 -0.0352(4) 0.7632(7) 1.1296(5) 0.050(2) Uani d 1.00 O
O6 -0.0512(5) 0.9457(7) 1.2324(5) 0.054(2) Uani d 1.00 O
O7 0.5478(4) 0.2415(7) -0.1274(5) 0.049(2) Uani d 1.00 O
O8 0.4654(4) 0.1080(6) -0.1178(6) 0.048(2) Uani d 1.00 O
O9 0.4326(4) 0.2815(7) -0.2311(5) 0.052(2) Uani d 1.00 O
O10 0.4485(4) 0.1402(7) 0.6277(6) 0.052(2) Uani d 1.00 O
O11 0.5352(4) 0.2657(7) 0.6353(5) 0.048(2) Uani d 1.00 O
O12 0.5558(5) 0.0851(8) 0.7381(6) 0.066(3) Uani d 1.00 O
N1 0.0333(4) 0.6596(7) 0.4378(6) 0.040(2) Uani d 1.00 N
N2 0.1108(4) 0.7906(7) 0.4855(6) 0.044(2) Uani d 1.00 N
N3 -0.0214(4) 1.0277(8) 1.0619(6) 0.041(2) Uani d 1.00 N
N4 -0.1077(4) 0.9067(7) 1.0604(6) 0.041(2) Uani d 1.00 N
N5 0.0000(4) 0.8316(7) 0.5567(5) 0.042(2) Uani d 1.00 N
N6 -0.0102(4) 0.8534(7) 0.9540(5) 0.040(2) Uani d 1.00 N
N7 0.0541(7) 0.6571(10) 0.7542(9) 0.075(4) Uani d 1.00 N
N8 -0.0616(6) 1.0429(10) 0.7443(8) 0.064(3) Uani d 1.00 N
N9 0.4724(4) 0.3804(7) -0.0671(6) 0.043(2) Uani d 1.00 N
N10 0.3955(4) 0.2463(8) -0.0435(6) 0.043(2) Uani d 1.00 N
N11 0.5237(4) 0.0031(7) 0.5593(5) 0.038(2) Uani d 1.00 N
N12 0.6094(4) 0.1254(7) 0.5777(6) 0.039(2) Uani d 1.00 N
N13 0.5041(5) 0.2079(8) 0.0560(6) 0.047(2) Uani d 1.00 N
N14 0.5099(5) 0.1809(9) 0.4546(6) 0.051(2) Uani d 1.00 N
N15 0.5654(6) -0.0080(10) 0.2573(9) 0.068(3) Uani d 1.00 N
N16 0.4398(6) 0.3740(10) 0.2510(8) 0.066(3) Uani d 1.00 N
C1 -0.0767(3) 0.7270(5) 0.3470(5) 0.046(3) Uani d 1.00 C
C2 -0.1285(3) 0.7479(5) 0.3001(6) 0.055(3) Uani d 1.00 C
C3 -0.1671(3) 0.6743(7) 0.2770(6) 0.067(4) Uani d 1.00 C
C4 -0.1539(3) 0.5797(6) 0.3009(7) 0.070(4) Uani d 1.00 C
C5 -0.1021(4) 0.5588(5) 0.3478(6) 0.062(3) Uani d 1.00 C
C6 -0.0635(3) 0.6324(6) 0.3709(5) 0.047(3) Uani d 1.00 C
C7 -0.0110(6) 0.6037(9) 0.4146(7) 0.048(3) Uani d 1.00 C
C8 0.0887(5) 0.6196(9) 0.4709(7) 0.044(2) Uani d 1.00 C
C9 0.0879(6) 0.5211(10) 0.5167(9) 0.061(3) Uani d 1.00 C
C10 0.1499(6) 0.4920(10) 0.5430(10) 0.068(4) Uani d 1.00 C
C11 0.1820(5) 0.5680(10) 0.6037(8) 0.059(3) Uani d 1.00 C
C12 0.1800(5) 0.6640(10) 0.5592(8) 0.054(3) Uani d 1.00 C
C13 0.1186(5) 0.6954(9) 0.5310(7) 0.044(2) Uani d 1.00 C
C14 0.1493(5) 0.8544(10) 0.4911(7) 0.047(2) Uani d 1.00 C
C15 0.1418(3) 0.9539(5) 0.4571(6) 0.049(3) Uani d 1.00 C
C16 0.1867(3) 1.0180(7) 0.4770(7) 0.065(4) Uani d 1.00 C
C17 0.1803(4) 1.1150(6) 0.4555(8) 0.078(5) Uani d 1.00 C
C18 0.1289(4) 1.1478(4) 0.4141(7) 0.071(4) Uani d 1.00 C
C19 0.0840(3) 1.0837(6) 0.3942(6) 0.059(3) Uani d 1.00 C
C20 0.0905(3) 0.9867(5) 0.4157(5) 0.049(3) Uani d 1.00 C
C21 0.0892(3) 0.9649(5) 1.1579(5) 0.043(2) Uani d 1.00 C
C22 0.1424(3) 0.9456(5) 1.2014(6) 0.053(3) Uani d 1.00 C
C23 0.1804(3) 1.0207(6) 1.2229(6) 0.061(4) Uani d 1.00 C
C24 0.1651(3) 1.1150(5) 1.2010(6) 0.060(3) Uani d 1.00 C
C25 0.1119(3) 1.1342(4) 1.1576(6) 0.053(3) Uani d 1.00 C
C26 0.0739(2) 1.0592(5) 1.1360(5) 0.044(2) Uani d 1.00 C
C27 0.0203(5) 1.0863(8) 1.0851(7) 0.040(2) Uani d 1.00 C
C28 -0.0736(5) 1.0598(9) 1.0074(6) 0.041(2) Uani d 1.00 C
C29 -0.0835(6) 1.1660(9) 0.9970(8) 0.052(3) Uani d 1.00 C
C30 -0.1376(6) 1.1850(10) 0.9413(9) 0.063(3) Uani d 1.00 C
C31 -0.1893(6) 1.1360(10) 0.9823(9) 0.064(4) Uani d 1.00 C
C32 -0.1807(5) 1.0300(10) 0.9959(8) 0.057(3) Uani d 1.00 C
C33 -0.1238(5) 1.0104(9) 1.0493(7) 0.044(2) Uani d 1.00 C
C34 -0.1439(5) 0.8378(9) 1.0465(8) 0.046(2) Uani d 1.00 C
C35 -0.1303(3) 0.7359(4) 1.0602(6) 0.051(3) Uani d 1.00 C
C36 -0.1721(3) 0.6699(6) 1.0304(6) 0.067(4) Uani d 1.00 C
C37 -0.1621(3) 0.5717(6) 1.0410(7) 0.072(4) Uani d 1.00 C
C38 -0.1102(4) 0.5394(4) 1.0814(7) 0.064(4) Uani d 1.00 C
C39 -0.0684(3) 0.6055(6) 1.1112(6) 0.058(3) Uani d 1.00 C
C40 -0.0784(3) 0.7037(5) 1.1006(5) 0.042(2) Uani d 1.00 C
C41 -0.0047(5) 0.8381(9) 0.6311(8) 0.046(2) Uani d 1.00 C
C42 -0.0091(5) 0.8513(9) 0.8758(8) 0.043(2) Uani d 1.00 C
C43 0.0287(7) 0.7270(10) 0.7571(7) 0.054(3) Uani d 1.00 C
C44 -0.0425(6) 0.9710(10) 0.7477(8) 0.054(3) Uani d 1.00 C
C45 0.5848(3) 0.3176(5) -0.1302(6) 0.054(3) Uani d 1.00 C
C46 0.6394(4) 0.2989(6) -0.1582(7) 0.065(4) Uani d 1.00 C
C47 0.6791(3) 0.3733(8) -0.1624(8) 0.082(5) Uani d 1.00 C
C48 0.6643(4) 0.4664(7) -0.1387(9) 0.088(6) Uani d 1.00 C
C49 0.6096(4) 0.4850(5) -0.1107(8) 0.074(4) Uani d 1.00 C
C50 0.5699(3) 0.4106(6) -0.1064(6) 0.050(3) Uani d 1.00 C
C51 0.5148(5) 0.4367(8) -0.0786(8) 0.046(3) Uani d 1.00 C
C52 0.4145(5) 0.4149(9) -0.0457(7) 0.044(2) Uani d 1.00 C
C53 0.4144(6) 0.5113(10) 0.0054(9) 0.059(3) Uani d 1.00 C
C54 0.3516(6) 0.5360(10) 0.0250(10) 0.066(4) Uani d 1.00 C
C55 0.3269(5) 0.4550(10) 0.0804(8) 0.058(3) Uani d 1.00 C
C56 0.3264(5) 0.3600(10) 0.0284(8) 0.054(3) Uani d 1.00 C
C57 0.3869(4) 0.3359(9) 0.0073(7) 0.042(2) Uani d 1.00 C
C58 0.3565(5) 0.1810(10) -0.0540(9) 0.052(3) Uani d 1.00 C
C59 0.3654(4) 0.0857(5) -0.0919(7) 0.053(3) Uani d 1.00 C
C60 0.3188(3) 0.0232(7) -0.0906(9) 0.083(5) Uani d 1.00 C
C61 0.3251(4) -0.0730(7) -0.1138(10) 0.106(8) Uani d 1.00 C
C62 0.3780(5) -0.1067(5) -0.1383(8) 0.075(4) Uani d 1.00 C
C63 0.4247(3) -0.0441(6) -0.1396(6) 0.059(3) Uani d 1.00 C
C64 0.4184(3) 0.0520(6) -0.1164(6) 0.051(3) Uani d 1.00 C
C65 0.4131(3) 0.0627(5) 0.6295(6) 0.048(3) Uani d 1.00 C
C66 0.3590(3) 0.0812(6) 0.6592(7) 0.063(3) Uani d 1.00 C
C67 0.3197(3) 0.0065(8) 0.6660(8) 0.078(5) Uani d 1.00 C
C68 0.3346(3) -0.0868(6) 0.6431(8) 0.077(5) Uani d 1.00 C
C69 0.3888(4) -0.1054(5) 0.6133(7) 0.060(3) Uani d 1.00 C
C70 0.4280(3) -0.0306(6) 0.6065(5) 0.052(3) Uani d 1.00 C
C71 0.4818(5) -0.0556(9) 0.5696(8) 0.048(3) Uani d 1.00 C
C72 0.5755(5) -0.0259(9) 0.5132(7) 0.045(2) Uani d 1.00 C
C73 0.5865(6) -0.1320(10) 0.5017(9) 0.061(3) Uani d 1.00 C
C74 0.6393(6) -0.1480(10) 0.4543(9) 0.066(3) Uani d 1.00 C
C75 0.6922(6) -0.1000(10) 0.5021(10) 0.065(4) Uani d 1.00 C
C76 0.6811(5) 0.0100(10) 0.5132(10) 0.065(4) Uani d 1.00 C
C77 0.6262(5) 0.0238(9) 0.5615(7) 0.045(2) Uani d 1.00 C
C78 0.6450(5) 0.1946(10) 0.5814(7) 0.047(2) Uani d 1.00 C
C79 0.6330(3) 0.2958(5) 0.6021(6) 0.049(3) Uani d 1.00 C
C80 0.6769(3) 0.3626(7) 0.5939(7) 0.068(4) Uani d 1.00 C
C81 0.6669(4) 0.4598(6) 0.6091(8) 0.071(4) Uani d 1.00 C
C82 0.6130(4) 0.4902(5) 0.6324(8) 0.091(6) Uani d 1.00 C
C83 0.5692(3) 0.4234(6) 0.6405(7) 0.059(3) Uani d 1.00 C
C84 0.5791(3) 0.3262(5) 0.6254(5) 0.045(3) Uani d 1.00 C
C85 0.5055(6) 0.2000(10) 0.1303(8) 0.049(3) Uani d 1.00 C
C86 0.5078(5) 0.1810(9) 0.3763(8) 0.046(3) Uani d 1.00 C
C87 0.5438(6) 0.0700(10) 0.2542(7) 0.050(3) Uani d 1.00 C
C88 0.4670(6) 0.3040(10) 0.2550(7) 0.050(3) Uani d 1.00 C
H1 -0.1396 0.8105 0.2858 0.0646 Uiso calc 1.00 H
H2 -0.2005 0.6898 0.2419 0.0811 Uiso calc 1.00 H
H3 -0.1804 0.5307 0.2837 0.0838 Uiso calc 1.00 H
H4 -0.0960 0.4920 0.3650 0.0725 Uiso calc 1.00 H
H5 -0.0069 0.5371 0.4285 0.0557 Uiso calc 1.00 H
H6 0.1114 0.6127 0.4216 0.0529 Uiso calc 1.00 H
H7 0.0669 0.5256 0.5680 0.0726 Uiso calc 1.00 H
H8 0.0707 0.4749 0.4775 0.0726 Uiso calc 1.00 H
H9 0.1496 0.4323 0.5729 0.0837 Uiso calc 1.00 H
H10 0.1700 0.4852 0.4904 0.0837 Uiso calc 1.00 H
H11 0.1641 0.5722 0.6577 0.0721 Uiso calc 1.00 H
H12 0.2211 0.5486 0.6148 0.0721 Uiso calc 1.00 H
H13 0.1970 0.7110 0.5988 0.0646 Uiso calc 1.00 H
H14 0.2017 0.6612 0.5081 0.0646 Uiso calc 1.00 H
H15 0.0981 0.6983 0.5833 0.0524 Uiso calc 1.00 H
H16 0.1857 0.8374 0.5188 0.0566 Uiso calc 1.00 H
H17 0.2237 0.9954 0.5008 0.0772 Uiso calc 1.00 H
H18 0.2087 1.1607 0.4737 0.0963 Uiso calc 1.00 H
H19 0.1253 1.2125 0.3980 0.0855 Uiso calc 1.00 H
H20 0.0490 1.1080 0.3658 0.0694 Uiso calc 1.00 H
H21 0.1545 0.8813 1.2141 0.0638 Uiso calc 1.00 H
H22 0.2166 1.0063 1.2515 0.0739 Uiso calc 1.00 H
H23 0.1916 1.1675 1.2168 0.0726 Uiso calc 1.00 H
H24 0.1013 1.1973 1.1430 0.0653 Uiso calc 1.00 H
H25 0.0161 1.1518 1.0676 0.0477 Uiso calc 1.00 H
H26 -0.0714 1.0334 0.9502 0.0491 Uiso calc 1.00 H
H27 -0.0860 1.1950 1.0535 0.0621 Uiso calc 1.00 H
H28 -0.0518 1.1942 0.9692 0.0621 Uiso calc 1.00 H
H29 -0.1447 1.2525 0.9380 0.0744 Uiso calc 1.00 H
H30 -0.1344 1.1599 0.8840 0.0744 Uiso calc 1.00 H
H31 -0.1944 1.1654 1.0378 0.0757 Uiso calc 1.00 H
H32 -0.2227 1.1459 0.9441 0.0757 Uiso calc 1.00 H
H33 -0.2112 1.0041 1.0265 0.0693 Uiso calc 1.00 H
H34 -0.1794 0.9988 0.9400 0.0693 Uiso calc 1.00 H
H35 -0.1268 1.0377 1.1063 0.0538 Uiso calc 1.00 H
H36 -0.1821 0.8541 1.0254 0.0549 Uiso calc 1.00 H
H37 -0.2081 0.6874 1.0048 0.0777 Uiso calc 1.00 H
H38 -0.1896 0.5276 1.0216 0.0877 Uiso calc 1.00 H
H39 -0.1031 0.4724 1.0841 0.0772 Uiso calc 1.00 H
H40 -0.0353 0.5825 1.1422 0.0694 Uiso calc 1.00 H
H41 0.6471 0.2357 -0.1825 0.0779 Uiso calc 1.00 H
H42 0.7190 0.3609 -0.1730 0.0998 Uiso calc 1.00 H
H43 0.6934 0.5164 -0.1428 0.1041 Uiso calc 1.00 H
H44 0.5986 0.5527 -0.0962 0.0872 Uiso calc 1.00 H
H45 0.5084 0.5033 -0.0669 0.0558 Uiso calc 1.00 H
H46 0.3915 0.4226 -0.0995 0.0539 Uiso calc 1.00 H
H47 0.4363 0.5057 0.0595 0.0707 Uiso calc 1.00 H
H48 0.4288 0.5612 -0.0292 0.0707 Uiso calc 1.00 H
H49 0.3520 0.5951 0.0554 0.0792 Uiso calc 1.00 H
H50 0.3299 0.5417 -0.0300 0.0792 Uiso calc 1.00 H
H51 0.3497 0.4476 0.1346 0.0696 Uiso calc 1.00 H
H52 0.2885 0.4713 0.0934 0.0696 Uiso calc 1.00 H
H53 0.3116 0.3098 0.0626 0.0649 Uiso calc 1.00 H
H54 0.3031 0.3674 -0.0249 0.0649 Uiso calc 1.00 H
H55 0.4090 0.3301 0.0619 0.0503 Uiso calc 1.00 H
H56 0.3192 0.1957 -0.0366 0.0633 Uiso calc 1.00 H
H57 0.2821 0.0444 -0.0777 0.0999 Uiso calc 1.00 H
H58 0.2912 -0.1148 -0.1126 0.1265 Uiso calc 1.00 H
H59 0.3819 -0.1722 -0.1500 0.0896 Uiso calc 1.00 H
H60 0.4604 -0.0687 -0.1587 0.0718 Uiso calc 1.00 H
H61 0.3460 0.1436 0.6751 0.0751 Uiso calc 1.00 H
H62 0.2833 0.0214 0.6842 0.0947 Uiso calc 1.00 H
H63 0.3091 -0.1410 0.6506 0.0955 Uiso calc 1.00 H
H64 0.3962 -0.1697 0.5966 0.0722 Uiso calc 1.00 H
H65 0.4861 -0.1200 0.5509 0.0578 Uiso calc 1.00 H
H66 0.5712 0.0017 0.4557 0.0528 Uiso calc 1.00 H
H67 0.5900 -0.1612 0.5583 0.0728 Uiso calc 1.00 H
H68 0.5540 -0.1592 0.4686 0.0728 Uiso calc 1.00 H
H69 0.6470 -0.2157 0.4509 0.0790 Uiso calc 1.00 H
H70 0.6349 -0.1227 0.3962 0.0790 Uiso calc 1.00 H
H71 0.6986 -0.1286 0.5589 0.0770 Uiso calc 1.00 H
H72 0.7247 -0.1090 0.4692 0.0770 Uiso calc 1.00 H
H73 0.7127 0.0379 0.5469 0.0767 Uiso calc 1.00 H
H74 0.6768 0.0395 0.4570 0.0767 Uiso calc 1.00 H
H75 0.6319 -0.0065 0.6175 0.0550 Uiso calc 1.00 H
H76 0.6837 0.1804 0.5690 0.0561 Uiso calc 1.00 H
H77 0.7130 0.3449 0.5772 0.0824 Uiso calc 1.00 H
H78 0.6968 0.5046 0.6046 0.0850 Uiso calc 1.00 H
H79 0.6098 0.5544 0.6423 0.1084 Uiso calc 1.00 H
H80 0.5338 0.4460 0.6557 0.0696 Uiso calc 1.00 H

loop_
_atom_site_aniso_label
_atom_site_aniso_U_11
_atom_site_aniso_U_22
_atom_site_aniso_U_33
_atom_site_aniso_U_12
_atom_site_aniso_U_13
_atom_site_aniso_U_23
Ni1 0.0573(8) 0.0405(7) 0.0265(6) 0.0019(7) 0.0037(5) 0.0000(5)
Ni2 0.0592(8) 0.0419(7) 0.0254(6) 0.0017(7) -0.0006(5) 0.0015(5)
Mn1 0.0491(9) 0.0391(9) 0.0307(7) -0.0002(7) -0.0024(6) 0.0006(6)
Mn2 0.0441(8) 0.0381(8) 0.0306(7) -0.0014(7) -0.0019(6) 0.0003(6)
Mn3 0.0467(9) 0.0422(9) 0.0309(7) 0.0011(7) 0.0037(6) 0.0000(7)
Mn4 0.0453(8) 0.0430(9) 0.0304(7) 0.0013(7) 0.0033(6) 0.0002(7)
O1 0.063(5) 0.042(4) 0.035(4) 0.001(4) -0.009(3) 0.004(3)
O2 0.057(5) 0.046(5) 0.044(4) 0.003(4) -0.002(4) 0.004(4)
O3 0.079(6) 0.055(5) 0.036(4) -0.012(5) 0.004(4) -0.004(4)
O4 0.051(4) 0.043(4) 0.050(4) 0.002(4) -0.011(3) 0.003(4)
O5 0.058(5) 0.050(5) 0.042(4) -0.007(4) -0.004(4) 0.005(4)
O6 0.089(6) 0.040(4) 0.033(4) 0.003(4) 0.007(4) 0.001(3)
O7 0.050(4) 0.051(5) 0.048(4) 0.004(4) 0.014(3) 0.001(4)
O8 0.055(5) 0.043(4) 0.046(4) -0.004(4) 0.002(4) -0.005(4)
O9 0.067(5) 0.052(5) 0.036(4) 0.001(4) -0.001(4) 0.001(4)
O10 0.052(4) 0.050(5) 0.053(5) 0.002(4) 0.008(4) 0.002(4)
O11 0.051(4) 0.054(5) 0.041(4) -0.004(4) 0.006(3) -0.005(4)
O12 0.103(8) 0.062(6) 0.031(4) 0.003(6) 0.005(4) -0.001(4)
N1 0.046(5) 0.043(5) 0.030(4) 0.000(4) 0.002(3) 0.008(4)
N2 0.060(5) 0.042(5) 0.030(4) -0.001(4) -0.002(4) 0.003(4)
N3 0.042(4) 0.049(5) 0.031(4) -0.003(4) 0.005(3) -0.001(4)
N4 0.047(5) 0.041(5) 0.035(4) -0.005(4) -0.001(4) -0.001(4)
N5 0.059(5) 0.048(6) 0.020(4) 0.001(4) 0.004(3) -0.009(3)
N6 0.054(5) 0.041(5) 0.026(4) 0.010(4) 0.009(3) -0.002(4)
N7 0.130(10) 0.040(6) 0.057(7) 0.017(7) 0.002(7) -0.001(5)
N8 0.089(8) 0.051(7) 0.053(6) 0.015(7) 0.001(6) -0.002(5)
N9 0.053(5) 0.041(5) 0.036(4) 0.003(4) 0.006(4) 0.005(4)
N10 0.045(4) 0.044(5) 0.041(4) 0.000(4) 0.005(4) 0.004(4)
N11 0.041(4) 0.046(5) 0.027(4) -0.001(4) -0.002(3) 0.001(4)
N12 0.045(4) 0.040(5) 0.031(4) -0.003(4) 0.001(3) -0.007(4)
N13 0.062(6) 0.056(6) 0.022(4) 0.008(5) -0.008(4) 0.004(4)
N14 0.069(6) 0.058(6) 0.024(4) 0.005(5) -0.006(4) 0.014(4)
N15 0.083(8) 0.055(7) 0.066(8) 0.008(6) 0.006(6) -0.004(6)
N16 0.088(8) 0.061(8) 0.046(6) 0.023(7) -0.004(5) -0.002(5)
C1 0.050(6) 0.053(7) 0.035(5) -0.005(5) 0.015(4) 0.001(5)
C2 0.050(6) 0.071(9) 0.044(6) 0.005(6) -0.006(5) -0.004(6)
C3 0.046(6) 0.080(10) 0.074(9) -0.001(7) -0.002(6) -0.006(8)
C4 0.047(7) 0.090(10) 0.075(9) -0.011(7) -0.013(6) -0.015(8)
C5 0.064(8) 0.065(9) 0.058(7) -0.014(7) 0.010(6) -0.004(7)
C6 0.049(6) 0.056(7) 0.035(5) -0.003(5) 0.008(4) 0.000(5)
C7 0.071(7) 0.047(6) 0.027(5) -0.004(6) 0.007(5) -0.004(4)
C8 0.054(6) 0.042(6) 0.036(5) 0.003(5) 0.002(4) 0.005(4)
C9 0.077(8) 0.042(7) 0.063(8) 0.002(6) -0.007(7) 0.013(6)
C10 0.062(8) 0.057(8) 0.080(10) 0.009(7) 0.000(7) 0.014(8)
C11 0.058(7) 0.067(9) 0.050(7) 0.017(7) -0.002(5) 0.009(6)
C12 0.052(6) 0.060(8) 0.048(6) 0.010(6) -0.002(5) 0.007(6)
C13 0.053(6) 0.046(6) 0.032(5) -0.001(5) -0.009(4) 0.007(4)
C14 0.048(6) 0.051(6) 0.041(5) -0.002(5) -0.001(4) -0.001(5)
C15 0.049(6) 0.043(6) 0.054(7) -0.006(5) 0.003(5) 0.000(5)
C16 0.062(8) 0.066(9) 0.068(9) -0.016(7) 0.004(6) 0.000(7)
C17 0.090(10) 0.067(10) 0.080(10) -0.029(9) 0.007(9) -0.010(8)
C18 0.077(9) 0.046(8) 0.090(10) -0.012(7) 0.012(8) -0.003(8)
C19 0.085(9) 0.040(6) 0.052(7) -0.003(6) 0.012(6) 0.008(5)
C20 0.066(7) 0.048(7) 0.033(5) -0.002(6) 0.005(5) -0.002(5)
C21 0.042(5) 0.054(7) 0.034(5) -0.002(5) 0.003(4) 0.004(5)
C22 0.045(6) 0.054(7) 0.059(7) -0.002(5) 0.005(5) 0.003(6)
C23 0.035(5) 0.090(10) 0.062(8) -0.008(6) -0.006(5) -0.010(7)
C24 0.052(7) 0.070(9) 0.058(7) -0.017(6) -0.001(6) -0.011(7)
C25 0.050(6) 0.050(7) 0.060(7) -0.005(5) 0.003(5) -0.006(6)
C26 0.040(5) 0.049(6) 0.042(5) -0.003(5) 0.005(4) -0.005(5)
C27 0.049(6) 0.042(6) 0.029(5) 0.000(5) -0.001(4) 0.000(4)
C28 0.042(5) 0.054(7) 0.027(4) -0.007(5) -0.001(4) 0.009(4)
C29 0.067(7) 0.047(7) 0.042(6) -0.005(6) -0.002(5) 0.004(5)
C30 0.068(8) 0.065(9) 0.055(7) -0.003(7) -0.011(6) 0.013(7)
C31 0.063(7) 0.066(9) 0.061(8) 0.009(7) -0.016(6) 0.015(7)
C32 0.058(7) 0.056(7) 0.056(7) -0.013(6) -0.013(6) 0.008(6)
C33 0.050(6) 0.048(6) 0.036(5) 0.001(5) 0.010(4) 0.000(5)
C34 0.045(5) 0.047(6) 0.046(6) -0.011(5) 0.004(4) -0.006(5)
C35 0.058(7) 0.044(6) 0.051(6) -0.011(5) 0.013(5) -0.003(5)
C36 0.062(8) 0.068(9) 0.071(9) -0.027(7) 0.008(7) -0.014(7)
C37 0.072(9) 0.057(8) 0.090(10) -0.012(7) 0.029(8) -0.021(8)
C38 0.072(9) 0.048(7) 0.075(9) -0.008(7) 0.025(7) -0.006(7)
C39 0.067(8) 0.061(8) 0.046(6) -0.004(6) 0.012(6) 0.001(6)
C40 0.049(6) 0.038(5) 0.039(5) -0.009(5) 0.009(4) 0.000(4)
C41 0.054(6) 0.041(6) 0.043(6) -0.004(5) -0.001(5) 0.005(5)
C42 0.051(6) 0.032(5) 0.048(6) -0.002(5) 0.009(4) 0.002(5)
C43 0.084(9) 0.053(8) 0.025(5) -0.006(7) 0.008(5) 0.007(5)
C44 0.070(8) 0.052(8) 0.040(6) 0.005(7) 0.008(5) 0.001(5)
C45 0.050(6) 0.076(9) 0.035(5) 0.000(6) 0.000(4) 0.005(6)
C46 0.058(7) 0.076(10) 0.062(8) -0.002(7) 0.024(6) 0.009(7)
C47 0.077(10) 0.090(10) 0.080(10) -0.016(9) 0.039(8) 0.015(10)
C48 0.090(10) 0.080(10) 0.110(10) -0.022(10) 0.050(10) -0.010(10)
C49 0.062(8) 0.090(10) 0.074(10) -0.025(8) 0.017(7) 0.004(9)
C50 0.054(6) 0.052(7) 0.043(6) -0.007(5) 0.003(5) 0.001(5)
C51 0.052(6) 0.043(6) 0.043(6) -0.002(5) -0.001(5) -0.001(5)
C52 0.047(6) 0.043(6) 0.042(5) 0.008(5) 0.005(4) -0.005(5)
C53 0.055(7) 0.049(7) 0.073(9) -0.001(6) 0.016(6) -0.012(6)
C54 0.067(8) 0.049(7) 0.080(10) 0.014(7) 0.006(7) -0.009(7)
C55 0.050(6) 0.077(9) 0.046(6) 0.008(6) 0.004(5) -0.009(6)
C56 0.043(5) 0.073(9) 0.046(6) 0.005(6) 0.008(5) 0.001(6)
C57 0.040(5) 0.049(6) 0.037(5) 0.010(5) 0.000(4) -0.005(5)
C58 0.046(6) 0.056(7) 0.055(7) -0.001(5) 0.007(5) -0.009(6)
C59 0.056(7) 0.051(7) 0.051(6) -0.012(6) 0.007(5) -0.013(6)
C60 0.061(8) 0.080(10) 0.110(10) -0.012(8) 0.025(9) -0.030(10)
C61 0.100(10) 0.070(10) 0.16(2) -0.050(10) 0.020(10) -0.040(10)
C62 0.082(10) 0.059(9) 0.090(10) -0.017(8) 0.011(8) -0.014(9)
C63 0.073(8) 0.056(8) 0.047(7) -0.002(7) -0.004(6) -0.009(6)
C64 0.061(7) 0.060(8) 0.031(5) -0.011(6) -0.005(5) -0.001(5)
C65 0.046(6) 0.056(7) 0.042(6) 0.002(5) 0.007(5) 0.005(5)
C66 0.047(6) 0.068(9) 0.074(9) -0.003(6) 0.004(6) -0.003(7)
C67 0.039(6) 0.100(10) 0.090(10) -0.009(8) 0.020(7) 0.000(10)
C68 0.052(7) 0.090(10) 0.090(10) -0.027(8) 0.010(7) -0.004(10)
C69 0.069(8) 0.054(8) 0.058(7) -0.010(7) 0.006(6) -0.007(6)
C70 0.049(6) 0.071(9) 0.036(5) -0.018(6) -0.003(4) 0.003(6)
C71 0.059(7) 0.047(7) 0.038(5) 0.007(5) 0.000(5) 0.002(5)
C72 0.047(5) 0.057(7) 0.031(5) 0.002(5) 0.004(4) -0.001(5)
C73 0.070(8) 0.055(8) 0.057(7) 0.005(6) 0.009(6) -0.010(6)
C74 0.073(8) 0.058(8) 0.067(8) -0.005(7) 0.008(7) -0.014(7)
C75 0.065(8) 0.049(7) 0.083(10) 0.009(6) 0.019(7) -0.014(7)
C76 0.051(7) 0.059(8) 0.090(10) 0.007(6) 0.024(7) -0.011(8)
C77 0.043(5) 0.050(7) 0.044(6) 0.006(5) 0.008(4) -0.001(5)
C78 0.051(6) 0.053(7) 0.036(5) 0.006(5) 0.008(4) 0.008(5)
C79 0.055(6) 0.053(7) 0.038(5) -0.004(6) 0.002(5) 0.001(5)
C80 0.070(8) 0.057(8) 0.077(9) -0.017(7) 0.016(7) -0.010(7)
C81 0.077(9) 0.065(9) 0.073(10) -0.021(8) 0.012(8) -0.013(8)
C82 0.13(2) 0.033(7) 0.110(10) -0.019(9) 0.010(10) -0.023(8)
C83 0.063(8) 0.058(8) 0.055(7) -0.009(6) 0.006(6) -0.008(6)
C84 0.059(6) 0.047(6) 0.029(5) -0.006(5) -0.003(4) -0.003(4)
C85 0.066(7) 0.042(6) 0.039(6) 0.005(6) 0.000(5) -0.011(5)
C86 0.059(6) 0.035(6) 0.046(6) 0.002(5) 0.011(5) -0.004(5)
C87 0.072(8) 0.051(7) 0.026(5) 0.002(6) 0.008(5) 0.003(5)
C88 0.075(8) 0.051(7) 0.022(4) 0.000(6) -0.004(5) 0.000(4)

loop_
_atom_type_symbol
_atom_type_description
_atom_type_scat_dispersion_real
_atom_type_scat_dispersion_imag
_atom_type_scat_source
C C 0.003 0.002
;International Tables for Crystallography
(1992, Vol. C, Tables 4.2.6.8 and 6.1.1.4)
;
H H 0.000 0.000
;International Tables for Crystallography
(1992, Vol. C, Tables 4.2.6.8 and 6.1.1.4)
;
O O 0.011 0.006
;International Tables for Crystallography
(1992, Vol. C, Tables 4.2.6.8 and 6.1.1.4)
;
N N 0.006 0.003
;International Tables for Crystallography
(1992, Vol. C, Tables 4.2.6.8 and 6.1.1.4)
;
Cu Cu 0.320 1.265
;International Tables for Crystallography
(1992, Vol. C, Tables 4.2.6.8 and 6.1.1.4)
;
Cl Cl 0.148 0.159
;International Tables for Crystallography
(1992, Vol. C, Tables 4.2.6.8 and 6.1.1.4)
;

loop_
_geom_angle_atom_site_label_1
_geom_angle_atom_site_label_2
_geom_angle_atom_site_label_3
_geom_angle
_geom_angle_publ_flag
C41 Ni1 C42 178.0(5) yes
C41 Ni1 C43 85.7(5) yes
C41 Ni1 C44 93.1(5) yes
C42 Ni1 C43 92.3(5) yes
C42 Ni1 C44 88.9(5) yes
C43 Ni1 C44 177.7(6) yes
C85 Ni2 C86 178.0(6) yes
C85 Ni2 C87 93.1(5) yes
C85 Ni2 C88 87.4(5) yes
C86 Ni2 C87 88.8(5) yes
C86 Ni2 C88 90.8(5) yes
C87 Ni2 C88 177.6(6) yes
O1 Mn1 O2 91.5(4) yes
O1 Mn1 O3 89.6(3) yes
O1 Mn1 N1 93.8(4) yes
O1 Mn1 N2 176.6(4) yes
O1 Mn1 N5 93.7(3) yes
O2 Mn1 O3 91.0(4) yes
O2 Mn1 N1 170.2(4) yes
O2 Mn1 N2 91.9(4) yes
O2 Mn1 N5 93.7(4) yes
O3 Mn1 N1 80.8(4) yes
O3 Mn1 N2 90.9(4) yes
O3 Mn1 N5 174.2(3) yes
N1 Mn1 N2 83.0(4) yes
N1 Mn1 N5 94.2(4) yes
N2 Mn1 N5 85.5(4) yes
O4 Mn2 O5 92.1(4) yes
O4 Mn2 O6 91.4(4) yes
O4 Mn2 N3 93.4(4) yes
O4 Mn2 N4 174.4(4) yes
O4 Mn2 N6 96.5(4) yes
O5 Mn2 O6 92.3(4) yes
O5 Mn2 N3 174.5(4) yes
O5 Mn2 N4 92.0(4) yes
O5 Mn2 N6 93.3(4) yes
O6 Mn2 N3 87.1(3) yes
O6 Mn2 N4 84.7(4) yes
O6 Mn2 N6 170.2(3) yes
N3 Mn2 N4 82.5(4) yes
N3 Mn2 N6 86.6(4) yes
N4 Mn2 N6 87.1(4) yes
O7 Mn3 O8 91.4(4) yes
O7 Mn3 O9 91.8(3) yes
O7 Mn3 N9 93.4(4) yes
O7 Mn3 N10 175.8(4) yes
O7 Mn3 N13 94.2(4) yes
O8 Mn3 O9 89.7(3) yes
O8 Mn3 N9 172.2(4) yes
O8 Mn3 N10 92.8(4) yes
O8 Mn3 N13 93.7(4) yes
O9 Mn3 N9 84.0(4) yes
O9 Mn3 N10 88.8(4) yes
O9 Mn3 N13 173.0(4) yes
N9 Mn3 N10 82.5(4) yes
N9 Mn3 N13 92.1(4) yes
N10 Mn3 N13 85.0(4) yes
O10 Mn4 O11 90.7(4) yes
O10 Mn4 O12 91.4(4) yes
O10 Mn4 N11 94.0(4) yes
O10 Mn4 N12 173.8(4) yes
O10 Mn4 N14 96.7(4) yes
O11 Mn4 O12 90.8(4) yes
O11 Mn4 N11 175.3(4) yes
O11 Mn4 N12 92.6(4) yes
O11 Mn4 N14 92.9(4) yes
O12 Mn4 N11 88.4(4) yes
O12 Mn4 N12 83.4(4) yes
O12 Mn4 N14 171.0(4) yes
N11 Mn4 N12 82.7(4) yes
N11 Mn4 N14 87.2(4) yes
N12 Mn4 N14 88.3(4) yes
Mn1 O1 C1 128.1(6) no
Mn1 O2 C20 129.5(6) no
Mn2 O4 C21 127.7(6) no
Mn2 O5 C40 127.5(6) no
Mn3 O7 C45 128.6(7) no
Mn3 O8 C64 128.8(7) no
Mn4 O10 C65 126.1(7) no
Mn4 O11 C84 129.3(7) no
Mn1 N1 C7 123.7(8) no
Mn1 N1 C8 114.5(7) no
C7 N1 C8 121.0(10) no
Mn1 N2 C13 111.2(7) no
Mn1 N2 C14 127.1(8) no
C13 N2 C14 121.7(10) no
Mn2 N3 C27 124.5(8) no
Mn2 N3 C28 113.4(7) no
C27 N3 C28 122.1(10) no
Mn2 N4 C33 111.6(7) no
Mn2 N4 C34 125.6(8) no
C33 N4 C34 122.8(9) no
Mn1 N5 C41 164.2(9) ?
Mn2 N6 C42 166.2(9) ?
Mn3 N9 C51 124.0(8) no
Mn3 N9 C52 112.1(7) no
C51 N9 C52 123.0(10) no
Mn3 N10 C57 112.2(7) no
Mn3 N10 C58 125.1(9) no
C57 N10 C58 122.7(10) no
Mn4 N11 C71 125.0(8) no
Mn4 N11 C72 113.0(7) no
C71 N11 C72 121.0(10) no
Mn4 N12 C77 112.5(7) no
Mn4 N12 C78 124.2(8) no
C77 N12 C78 123.2(10) no
Mn3 N13 C85 162.0(10) ?
Mn4 N14 C86 163.0(10) ?
O1 C1 C2 116.3(7) no
O1 C1 C6 123.7(7) no
C2 C1 C6 120.0(6) no
C1 C2 C3 120.0(7) no
C1 C2 H1 122.3 no
C3 C2 H1 117.6 no
C2 C3 C4 120.0(7) no
C2 C3 H2 118.1 no
C4 C3 H2 121.7 no
C3 C4 C5 120.0(7) no
C3 C4 H3 118.7 no
C5 C4 H3 121.3 no
C4 C5 C6 120.0(7) no
C4 C5 H4 116.3 no
C6 C5 H4 123.6 no
C1 C6 C5 120.0(6) no
C1 C6 C7 124.0(8) no
C5 C6 C7 115.9(8) no
N1 C7 C6 126.0(10) no
N1 C7 H5 116.6 no
C6 C7 H5 116.8 no
N1 C8 C9 117.0(10) no
N1 C8 C13 107.5(9) no
N1 C8 H6 106.9 no
C9 C8 C13 111.2(9) no
C9 C8 H6 106.9 no
C13 C8 H6 106.6 no
C8 C9 C10 108.0(10) no
C8 C9 H7 109.6 no
C8 C9 H8 109.7 no
C10 C9 H7 109.6 no
C10 C9 H8 109.8 no
H7 C9 H8 110.0 no
C9 C10 C11 112.0(10) no
C9 C10 H9 108.6 no
C9 C10 H10 108.7 no
C11 C10 H9 108.6 no
C11 C10 H10 108.9 no
H9 C10 H10 109.5 no
C10 C11 C12 109.0(10) no
C10 C11 H11 109.9 no
C10 C11 H12 109.4 no
C12 C11 H11 109.2 no
C12 C11 H12 109.2 no
H11 C11 H12 109.6 no
C11 C12 C13 112.0(10) no
C11 C12 H13 108.9 no
C11 C12 H14 108.7 no
C13 C12 H13 109.3 no
C13 C12 H14 108.7 no
H13 C12 H14 109.0 no
N2 C13 C8 107.1(8) no
N2 C13 C12 117.5(10) no
N2 C13 H15 107.1 no
C8 C13 C12 110.8(10) no
C8 C13 H15 107.0 no
C12 C13 H15 106.8 no
N2 C14 C15 124.5(10) no
N2 C14 H16 117.8 no
C15 C14 H16 117.7 no
C14 C15 C16 116.9(8) no
C14 C15 C20 122.8(7) no
C16 C15 C20 120.0(7) no
C15 C16 C17 120.0(7) no
C15 C16 H17 120.9 no
C17 C16 H17 118.9 no
C16 C17 C18 120.0(7) no
C16 C17 H18 121.2 no
C18 C17 H18 118.5 no
C17 C18 C19 120.0(7) no
C17 C18 H19 119.5 no
C19 C18 H19 120.5 no
C18 C19 C20 120.0(7) no
C18 C19 H20 118.4 no
C20 C19 H20 121.6 no
O2 C20 C15 123.9(7) no
O2 C20 C19 116.1(7) no
C15 C20 C19 120.0(6) no
O4 C21 C22 117.2(6) no
O4 C21 C26 122.7(6) no
C22 C21 C26 120.0(6) no
C21 C22 C23 120.0(6) no
C21 C22 H21 121.3 no
C23 C22 H21 118.6 no
C22 C23 C24 120.0(6) no
C22 C23 H22 119.0 no
C24 C23 H22 121.0 no
C23 C24 C25 120.0(6) no
C23 C24 H23 119.9 no
C25 C24 H23 120.1 no
C24 C25 C26 120.0(6) no
C24 C25 H24 120.4 no
C26 C25 H24 119.5 no
C21 C26 C25 120.0(6) no
C21 C26 C27 124.1(7) no
C25 C26 C27 115.8(7) no
N3 C27 C26 125.2(10) no
N3 C27 H25 117.5 no
C26 C27 H25 117.3 no
N3 C28 C29 117.8(9) no
N3 C28 C33 104.5(8) no
N3 C28 H26 107.5 no
C29 C28 C33 111.7(10) no
C29 C28 H26 107.6 no
C33 C28 H26 107.3 no
C28 C29 C30 110.0(10) no
C28 C29 H27 109.8 no
C28 C29 H28 109.4 no
C30 C29 H27 109.5 no
C30 C29 H28 108.8 no
H27 C29 H28 108.7 no
C29 C30 C31 110.0(10) no
C29 C30 H29 109.9 no
C29 C30 H30 109.9 no
C31 C30 H29 108.4 no
C31 C30 H30 108.7 no
H29 C30 H30 109.7 no
C30 C31 C32 112.0(10) no
C30 C31 H31 108.4 no
C30 C31 H32 108.5 no
C32 C31 H31 108.8 no
C32 C31 H32 108.8 no
H31 C31 H32 109.7 no
C31 C32 C33 110.0(10) no
C31 C32 H33 110.0 no
C31 C32 H34 109.6 no
C33 C32 H33 108.9 no
C33 C32 H34 108.2 no
H33 C32 H34 109.7 no
N4 C33 C28 106.7(9) no
N4 C33 C32 115.6(10) no
N4 C33 H35 108.2 no
C28 C33 C32 111.0(9) no
C28 C33 H35 107.8 no
C32 C33 H35 107.4 no
N4 C34 C35 124.2(9) no
N4 C34 H36 117.9 no
C35 C34 H36 117.8 no
C34 C35 C36 116.8(7) no
C34 C35 C40 123.2(7) no
C36 C35 C40 120.0(6) no
C35 C36 C37 120.0(7) no
C35 C36 H37 123.7 no
C37 C36 H37 116.3 no
C36 C37 C38 120.0(7) no
C36 C37 H38 120.4 no
C38 C37 H38 119.6 no
C37 C38 C39 120.0(6) no
C37 C38 H39 118.7 no
C39 C38 H39 121.1 no
C38 C39 C40 120.0(7) no
C38 C39 H40 118.5 no
C40 C39 H40 121.3 no
O5 C40 C35 123.5(7) no
O5 C40 C39 116.5(7) no
C35 C40 C39 120.0(6) no
Ni1 C41 N5 176.0(10) ?
Ni1 C42 N6 179.0(10) ?
Ni1 C43 N7 174.0(10) no
Ni1 C44 N8 178.0(10) no
O7 C45 C46 117.2(7) no
O7 C45 C50 122.8(7) no
C46 C45 C50 120.0(7) no
C45 C46 C47 120.0(8) no
C45 C46 H41 118.6 no
C47 C46 H41 120.8 no
C46 C47 C48 120.0(8) no
C46 C47 H42 121.6 no
C48 C47 H42 117.7 no
C47 C48 C49 120.0(8) no
C47 C48 H43 117.3 no
C49 C48 H43 122.7 no
C48 C49 C50 120.0(7) no
C48 C49 H44 119.6 no
C50 C49 H44 120.4 no
C45 C50 C49 120.0(7) no
C45 C50 C51 123.9(8) no
C49 C50 C51 116.1(8) no
N9 C51 C50 127.0(10) no
N9 C51 H45 115.8 no
C50 C51 H45 117.0 no
N9 C52 C53 114.8(9) no
N9 C52 C57 107.7(9) no
N9 C52 H46 108.2 no
C53 C52 C57 110.0(10) no
C53 C52 H46 108.3 no
C57 C52 H46 107.6 no
C52 C53 C54 108.0(10) no
C52 C53 H47 110.4 no
C52 C53 H48 110.1 no
C54 C53 H47 108.2 no
C54 C53 H48 108.6 no
H47 C53 H48 110.9 no
C53 C54 C55 109.0(10) no
C53 C54 H49 107.9 no
C53 C54 H50 107.7 no
C55 C54 H49 111.1 no
C55 C54 H50 110.4 no
H49 C54 H50 109.9 no
C54 C55 C56 109.0(10) no
C54 C55 H51 110.1 no
C54 C55 H52 109.3 no
C56 C55 H51 109.6 no
C56 C55 H52 109.5 no
H51 C55 H52 108.8 no
C55 C56 C57 109.0(10) no
C55 C56 H53 109.9 no
C55 C56 H54 109.5 no
C57 C56 H53 109.3 no
C57 C56 H54 109.4 no
H53 C56 H54 109.8 no
N10 C57 C52 104.6(8) no
N10 C57 C56 117.2(9) no
N10 C57 H55 107.4 no
C52 C57 C56 112.0(10) no
C52 C57 H55 107.5 no
C56 C57 H55 107.1 no
N10 C58 C59 124.0(10) no
N10 C58 H56 117.3 no
C59 C58 H56 117.9 no
C58 C59 C60 115.2(9) no
C58 C59 C64 124.2(8) no
C60 C59 C64 120.0(7) no
C59 C60 C61 120.0(8) no
C59 C60 H57 122.0 no
C61 C60 H57 117.9 no
C60 C61 C62 120.0(8) no
C60 C61 H58 117.8 no
C62 C61 H58 122.3 no
C61 C62 C63 120.0(8) no
C61 C62 H59 118.5 no
C63 C62 H59 121.4 no
C62 C63 C64 120.0(7) no
C62 C63 H60 118.3 no
C64 C63 H60 121.6 no
O8 C64 C59 123.2(8) no
O8 C64 C63 116.8(7) no
C59 C64 C63 120.0(7) no
O10 C65 C66 115.1(7) no
O10 C65 C70 124.9(7) no
C66 C65 C70 120.0(7) no
C65 C66 C67 120.0(7) no
C65 C66 H61 124.1 no
C67 C66 H61 115.9 no
C66 C67 C68 120.0(7) no
C66 C67 H62 118.1 no
C68 C67 H62 121.8 no
C67 C68 C69 120.0(7) no
C67 C68 H63 121.9 no
C69 C68 H63 118.0 no
C68 C69 C70 120.0(7) no
C68 C69 H64 116.6 no
C70 C69 H64 123.4 no
C65 C70 C69 120.0(7) no
C65 C70 C71 123.8(8) no
C69 C70 C71 116.1(8) no
N11 C71 C70 125.0(10) no
N11 C71 H65 117.8 no
C70 C71 H65 117.0 no
N11 C72 C73 117.0(10) no
N11 C72 C77 106.2(9) no
N11 C72 H66 106.4 no
C73 C72 C77 111.6(10) no
C73 C72 H66 107.2 no
C77 C72 H66 107.0 no
C72 C73 C74 110.0(10) no
C72 C73 H67 108.7 no
C72 C73 H68 108.4 no
C74 C73 H67 110.5 no
C74 C73 H68 109.5 no
H67 C73 H68 108.7 no
C73 C74 C75 111.0(10) no
C73 C74 H69 109.8 no
C73 C74 H70 110.8 no
C75 C74 H69 107.6 no
C75 C74 H70 108.1 no
H69 C74 H70 108.8 no
C74 C75 C76 110.0(10) no
C74 C75 H71 108.5 no
C74 C75 H72 109.7 no
C76 C75 H71 109.2 no
C76 C75 H72 109.6 no
H71 C75 H72 109.9 no
C75 C76 C77 109.0(10) no
C75 C76 H73 109.2 no
C75 C76 H74 109.5 no
C77 C76 H73 109.4 no
C77 C76 H74 109.7 no
H73 C76 H74 109.9 no
N12 C77 C72 107.9(9) no
N12 C77 C76 115.0(10) no
N12 C77 H75 107.0 no
C72 C77 C76 111.1(10) no
C72 C77 H75 106.8 no
C76 C77 H75 107.7 no
N12 C78 C79 126.9(10) no
N12 C78 H76 117.2 no
C79 C78 H76 115.9 no
C78 C79 C80 117.8(8) no
C78 C79 C84 122.2(7) no
C80 C79 C84 120.0(7) no
C79 C80 C81 120.0(7) no
C79 C80 H77 122.2 no
C81 C80 H77 117.8 no
C80 C81 C82 120.0(7) no
C80 C81 H78 119.9 no
C82 C81 H78 120.1 no
C81 C82 C83 120.0(7) no
C81 C82 H79 115.2 no
C83 C82 H79 124.8 no
C82 C83 C84 120.0(7) no
C82 C83 H80 117.9 no
C84 C83 H80 122.1 no
O11 C84 C79 123.1(7) no
O11 C84 C83 116.9(7) no
C79 C84 C83 120.0(6) no
Ni2 C85 N13 179.0(10) ?
Ni2 C86 N14 176.0(10) ?
Ni2 C87 N15 176.0(10) no
Ni2 C88 N16 175.0(10) no

loop_
_geom_bond_atom_site_label_1
_geom_bond_atom_site_label_2
_geom_bond_distance
_geom_bond_publ_flag
Ni1 C43 1.859(15) yes
Ni1 C42 1.860(11) yes
Ni1 C41 1.869(12) yes
Ni1 C44 1.900(15) yes
Ni2 C86 1.854(12) yes
Ni2 C87 1.853(14) yes
Ni2 C88 1.860(14) yes
Ni2 C85 1.888(12) yes
Mn1 O2 1.863(9) yes
Mn1 O1 1.876(8) yes
Mn1 N1 1.965(10) yes
Mn1 N2 2.001(10) yes
Mn1 N5 2.285(8) yes
Mn1 O3 2.406(9) yes
Mn2 O5 1.857(9) yes
Mn2 O4 1.882(8) yes
Mn2 N3 1.977(10) yes
Mn2 N4 1.991(9) yes
Mn2 O6 2.295(8) yes
Mn2 N6 2.298(8) yes
Mn3 O7 1.859(8) yes
Mn3 O8 1.879(9) yes
Mn3 N9 1.988(10) yes
Mn3 N10 1.987(9) yes
Mn3 N13 2.302(8) yes
Mn3 O9 2.381(8) yes
Mn4 O11 1.852(9) yes
Mn4 O10 1.888(9) yes
Mn4 N11 1.976(10) yes
Mn4 N12 1.991(9) yes
Mn4 N14 2.276(8) yes
Mn4 O12 2.302(9) yes
O1 C1 1.340(10) no
O2 C20 1.350(10) no
O4 C21 1.370(10) no
O5 C40 1.350(10) no
O7 C45 1.360(10) no
O8 C64 1.340(10) no
O10 C65 1.360(10) no
O11 C84 1.340(10) no
N1 C7 1.32(2) no
N1 C8 1.460(10) no
N2 C13 1.50(2) no
N2 C14 1.26(2) no
N3 C27 1.300(10) no
N3 C28 1.490(10) no
N4 C33 1.49(2) no
N4 C34 1.28(2) no
N5 C41 1.150(10) no
N6 C42 1.190(10) no
N7 C43 1.14(2) no
N8 C44 1.10(2) no
N9 C51 1.28(2) no
N9 C52 1.48(2) no
N10 C57 1.48(2) no
N10 C58 1.29(2) no
N11 C71 1.29(2) no
N11 C72 1.490(10) no
N12 C77 1.49(2) no
N12 C78 1.27(2) no
N13 C85 1.130(10) no
N14 C86 1.190(10) no
N15 C87 1.18(2) no
N16 C88 1.15(2) no
C1 C2 1.390(10) no
C1 C6 1.390(10) no
C2 C3 1.390(10) no
C2 H1 0.927 no
C3 C4 1.390(10) no
C3 H2 0.937 no
C4 C5 1.390(10) no
C4 H3 0.942 no
C5 C6 1.390(10) no
C5 H4 0.970 no
C6 C7 1.410(10) no
C7 H5 0.950 no
C8 C9 1.53(2) no
C8 C13 1.53(2) no
C8 H6 0.949 no
C9 C10 1.52(2) no
C9 H7 0.948 no
C9 H8 0.945 no
C10 C11 1.56(2) no
C10 H9 0.949 no
C10 H10 0.950 no
C11 C12 1.50(2) no
C11 H11 0.945 no
C11 H12 0.953 no
C12 C13 1.52(2) no
C12 H13 0.950 no
C12 H14 0.956 no
C13 H15 0.954 no
C14 C15 1.480(10) no
C14 H16 0.950 no
C15 C16 1.390(10) no
C15 C20 1.390(10) no
C16 C17 1.390(10) no
C16 H17 0.963 no
C17 C18 1.390(10) no
C17 H18 0.944 no
C18 C19 1.390(10) no
C18 H19 0.932 no
C19 C20 1.390(10) no
C19 H20 0.957 no
C21 C22 1.390(10) no
C21 C26 1.390(10) no
C22 C23 1.390(10) no
C22 H21 0.952 no
C23 C24 1.390(10) no
C23 H22 0.944 no
C24 C25 1.390(10) no
C24 H23 0.974 no
C25 C26 1.390(9) no
C25 H24 0.931 no
C26 C27 1.470(10) no
C27 H25 0.951 no
C28 C29 1.50(2) no
C28 C33 1.53(2) no
C28 H26 0.947 no
C29 C30 1.49(2) no
C29 H27 0.954 no
C29 H28 0.956 no
C30 C31 1.55(2) no
C30 H29 0.952 no
C30 H30 0.945 no
C31 C32 1.50(2) no
C31 H31 0.950 no
C31 H32 0.948 no
C32 C33 1.53(2) no
C32 H33 0.943 no
C32 H34 0.954 no
C33 H35 0.952 no
C34 C35 1.460(10) no
C34 H36 0.951 no
C35 C36 1.390(10) no
C35 C40 1.390(10) no
C36 C37 1.390(10) no
C36 H37 0.933 no
C37 C38 1.390(10) no
C37 H38 0.920 no
C38 C39 1.390(10) no
C38 H39 0.946 no
C39 C40 1.390(10) no
C39 H40 0.932 no
C45 C46 1.390(10) no
C45 C50 1.390(10) no
C46 C47 1.390(10) no
C46 H41 0.973 no
C47 C48 1.390(10) no
C47 H42 0.968 no
C48 C49 1.390(10) no
C48 H43 0.974 no
C49 C50 1.390(10) no
C49 H44 1.001 no
C50 C51 1.420(10) no
C51 H45 0.954 no
C52 C53 1.55(2) no
C52 C57 1.52(2) no
C52 H46 0.952 no
C53 C54 1.55(2) no
C53 H47 0.940 no
C53 H48 0.943 no
C54 C55 1.53(2) no
C54 H49 0.943 no
C54 H50 0.951 no
C55 C56 1.53(2) no
C55 H51 0.955 no
C55 H52 0.953 no
C56 C57 1.50(2) no
C56 H53 0.949 no
C56 H54 0.948 no
C57 H55 0.949 no
C58 C59 1.46(2) no
C58 H56 0.945 no
C59 C60 1.390(10) no
C59 C64 1.390(10) no
C60 C61 1.390(10) no
C60 H57 0.936 no
C61 C62 1.390(10) no
C61 H58 0.980 no
C62 C63 1.390(10) no
C62 H59 0.931 no
C63 C64 1.390(10) no
C63 H60 0.961 no
C65 C66 1.390(10) no
C65 C70 1.390(10) no
C66 C67 1.390(10) no
C66 H61 0.953 no
C67 C68 1.390(10) no
C67 H62 0.932 no
C68 C69 1.390(10) no
C68 H63 0.968 no
C69 C70 1.390(10) no
C69 H64 0.947 no
C70 C71 1.450(10) no
C71 H65 0.944 no
C72 C73 1.50(2) no
C72 C77 1.51(2) no
C72 H66 0.953 no
C73 C74 1.48(2) no
C73 H67 0.950 no
C73 H68 0.959 no
C74 C75 1.54(2) no
C74 H69 0.960 no
C74 H70 0.948 no
C75 C76 1.56(2) no
C75 H71 0.953 no
C75 H72 0.942 no
C76 C77 1.52(2) no
C76 H73 0.949 no
C76 H74 0.946 no
C77 H75 0.950 no
C78 C79 1.470(10) no
C78 H76 0.951 no
C79 C80 1.390(10) no
C79 C84 1.390(10) no
C80 C81 1.390(10) no
C80 H77 0.926 no
C81 C82 1.390(10) no
C81 H78 0.939 no
C82 C83 1.390(10) no
C82 H79 0.906 no
C83 C84 1.390(10) no
C83 H80 0.923 no

loop_
_geom_torsion_atom_site_label_1
_geom_torsion_atom_site_label_2
_geom_torsion_atom_site_label_3
_geom_torsion_atom_site_label_4
_geom_torsion
_geom_torsion_publ_flag
Mn1 O1 C1 C2 -177.7(6) no
Mn1 O1 C1 C6 .0(10) no
Mn1 O2 C20 C15 4.0(10) no
Mn1 O2 C20 C19 -174.3(7) no
Mn1 N1 C7 C6 3.0(10) no
Mn1 N1 C8 C9 158.3(8) no
Mn1 N1 C8 C13 32.0(10) no
Mn1 N2 C13 C8 36.8(10) no
Mn1 N2 C13 C12 162.2(8) no
Mn1 N2 C14 C15 5.0(10) no
Mn2 O4 C21 C22 169.5(6) no
Mn2 O4 C21 C26 -9.0(10) no
Mn2 O5 C40 C35 -17.0(10) no
Mn2 O5 C40 C39 160.8(7) no
Mn2 N3 C27 C26 5.0(10) no
Mn2 N3 C28 C29 163.6(8) no
Mn2 N3 C28 C33 39.0(10) no
Mn2 N4 C33 C28 39.2(9) no
Mn2 N4 C33 C32 163.1(8) no
Mn2 N4 C34 C35 2.0(10) no
Mn3 O7 C45 C46 176.7(7) no
Mn3 O7 C45 C50 -3.0(10) no
Mn3 O8 C64 C59 .0(10) no
Mn3 O8 C64 C63 -178.5(7) no
Mn3 N9 C51 C50 -1.0(10) no
Mn3 N9 C52 C53 157.7(8) no
Mn3 N9 C52 C57 34.8(10) no
Mn3 N10 C57 C52 41.9(9) no
Mn3 N10 C57 C56 167.4(8) no
Mn3 N10 C58 C59 7.0(10) no
Mn4 O10 C65 C66 175.3(7) no
Mn4 O10 C65 C70 -2.0(10) no
Mn4 O11 C84 C79 -15.0(10) no
Mn4 O11 C84 C83 165.5(7) no
Mn4 N11 C71 C70 4.0(10) no
Mn4 N11 C72 C73 163.8(8) no
Mn4 N11 C72 C77 37.0(10) no
Mn4 N12 C77 C72 33.6(10) no
Mn4 N12 C77 C76 158.9(8) no
Mn4 N12 C78 C79 .0(10) no
O1 Mn1 O2 C20 -179.7(9) no
O1 Mn1 N1 C7 -3.3(9) no
O1 Mn1 N1 C8 171.3(7) no
O1 Mn1 N5 C41 158(3) no
O1 C1 C2 C3 177.5(8) no
O1 C1 C6 C5 -177.3(8) no
O1 C1 C6 C7 .0(10) no
O2 Mn1 O1 C1 173.6(8) no
O2 Mn1 N2 C13 172.4(7) no
O2 Mn1 N2 C14 -5.0(10) no
O2 Mn1 N5 C41 -109(3) no
O2 C20 C15 C14 -6.0(10) no
O2 C20 C15 C16 -178.7(9) no
O2 C20 C19 C18 178.8(9) no
O3 Mn1 O1 C1 82.6(8) no
O3 Mn1 O2 C20 -90.1(9) no
O3 Mn1 N1 C7 -92.3(9) no
O3 Mn1 N1 C8 82.3(7) no
O3 Mn1 N2 C13 -96.6(7) no
O3 Mn1 N2 C14 85.0(10) no
O4 Mn2 O5 C40 -161.8(8) no
O4 Mn2 N3 C27 -13.7(9) no
O4 Mn2 N3 C28 169.0(7) no
O4 Mn2 N6 C42 -125(3) no
O4 C21 C22 C23 -179.4(8) no
O4 C21 C26 C25 179.3(8) no
O4 C21 C26 C27 -4.0(10) no
O5 Mn2 O4 C21 -163.2(8) no
O5 Mn2 N4 C33 165.6(7) no
O5 Mn2 N4 C34 -14.7(10) no
O5 C40 C35 C34 -1.0(10) no
O5 C40 C35 C36 178.5(8) no
O5 C40 C39 C38 -178.7(8) no
O6 Mn2 O4 C21 -70.8(8) no
O6 Mn2 O5 C40 106.7(8) no
O6 Mn2 N3 C27 77.5(9) no
O6 Mn2 N3 C28 -99.8(7) no
O6 Mn2 N4 C33 73.5(7) no
O6 Mn2 N4 C34 -106.8(10) no
O7 Mn3 O8 C64 -173.1(8) no
O7 Mn3 N9 C52 171.7(7) no
O7 C45 C46 C47 -180.0(9) no
O7 C45 C50 C49 180.0(9) no
O7 C45 C50 C51 -1.0(10) no
O8 Mn3 O7 C45 178.1(8) no
O8 Mn3 N10 C57 167.0(7) no
O8 Mn3 N10 C58 -11.0(10) no
O8 Mn3 N13 C85 -105(3) no
O8 C64 C59 C58 -8.0(10) no
O8 C64 C59 C60 -179.0(10) no
O8 C64 C63 C62 179.0(9) no
O9 Mn3 O7 C45 88.3(8) no
O9 Mn3 O8 C64 -81.3(8) no
O9 Mn3 N9 C51 -93.5(10) no
O9 Mn3 N9 C52 80.2(7) no
O9 Mn3 N10 C57 -103.4(7) no
O9 Mn3 N10 C58 78.0(10) no
O10 Mn4 O11 C84 -170.2(8) no
O10 Mn4 N11 C71 -9.5(9) no
O10 Mn4 N11 C72 169.2(7) no
O10 Mn4 N14 C86 -120(3) no
O10 C65 C66 C67 -178.3(9) no
O10 C65 C70 C69 178.1(9) no
O10 C65 C70 C71 -6.0(10) no
O11 Mn4 O10 C65 -170.5(8) no
O11 Mn4 N12 C77 169.4(7) no
O11 Mn4 N12 C78 -7.6(9) no
O11 Mn4 N14 C86 148(3) no
O11 C84 C79 C78 3.0(10) no
O11 C84 C79 C80 -179.3(8) no
O11 C84 C83 C82 179.3(9) no
O12 Mn4 O10 C65 -79.7(8) no
O12 Mn4 O11 C84 98.4(8) no
O12 Mn4 N11 C71 81.7(9) no
O12 Mn4 N11 C72 -99.6(7) no
O12 Mn4 N12 C77 78.9(7) no
O12 Mn4 N12 C78 -98.1(9) no
N1 Mn1 O1 C1 1.9(8) no
N1 Mn1 N2 C13 -16.0(7) no
N1 Mn1 N2 C14 165.0(10) no
N1 Mn1 N5 C41 64(3) no
N1 C7 C6 C1 -1.0(10) no
N1 C7 C6 C5 175.0(10) no
N1 C8 C9 C10 178.2(10) no
N1 C8 C13 N2 -43.0(10) no
N1 C8 C13 C12 -172.9(9) no
N2 Mn1 O2 C20 0.9(9) no
N2 Mn1 N1 C7 175.6(9) no
N2 Mn1 N1 C8 -9.8(7) no
N2 Mn1 N5 C41 -18(3) no
N2 C13 C8 C9 -173.1(10) no
N2 C13 C12 C11 -179.8(9) no
N2 C14 C15 C16 173.0(10) no
N2 C14 C15 C20 .0(10) no
N3 Mn2 O4 C21 16.3(8) no
N3 Mn2 N4 C33 -14.3(7) no
N3 Mn2 N4 C34 165.0(10) no
N3 Mn2 N6 C42 -32(3) no
N3 C27 C26 C21 7.0(10) no
N3 C27 C26 C25 -177.0(10) no
N3 C28 C29 C30 -179.6(10) no
N3 C28 C33 N4 -48.0(10) no
N3 C28 C33 C32 -175.4(9) no
N4 Mn2 O5 C40 22.0(8) no
N4 Mn2 N3 C27 162.5(9) no
N4 Mn2 N3 C28 -14.8(7) no
N4 Mn2 N6 C42 50(3) no
N4 C33 C28 C29 -177.1(8) no
N4 C33 C32 C31 -174.8(10) no
N4 C34 C35 C36 -171.0(10) no
N4 C34 C35 C40 8.0(10) no
N5 Mn1 O1 C1 -92.6(8) no
N5 Mn1 O2 C20 86.5(9) no
N5 Mn1 N1 C7 90.7(9) no
N5 Mn1 N1 C8 -94.8(7) no
N5 Mn1 N2 C13 78.8(7) no
N5 Mn1 N2 C14 -99.0(10) no
N6 Mn2 O4 C21 103.3(8) no
N6 Mn2 O5 C40 -65.2(8) no
N6 Mn2 N3 C27 -110.0(9) no
N6 Mn2 N3 C28 72.7(7) no
N6 Mn2 N4 C33 -101.2(7) no
N6 Mn2 N4 C34 78.5(10) no
N9 Mn3 O7 C45 4.2(8) no
N9 Mn3 N10 C57 -19.3(7) no
N9 Mn3 N10 C58 162.0(10) no
N9 Mn3 N13 C85 69(3) no
N9 C51 C50 C45 3.0(10) no
N9 C51 C50 C49 -177.0(10) no
N9 C52 C53 C54 -178.0(10) no
N9 C52 C57 N10 -48.0(10) no
N9 C52 C57 C56 -176.5(9) no
N10 Mn3 O8 C64 7.5(9) no
N10 Mn3 N9 C51 176.9(10) no
N10 Mn3 N9 C52 -9.3(7) no
N10 Mn3 N13 C85 -12(3) no
N10 C57 C52 C53 -173.9(9) no
N10 C57 C56 C55 -179.7(9) no
N10 C58 C59 C60 175.0(10) no
N10 C58 C59 C64 4.0(10) no
N11 Mn4 O10 C65 8.8(8) no
N11 Mn4 N12 C77 -10.3(7) no
N11 Mn4 N12 C78 172.6(9) no
N11 Mn4 N14 C86 -26(3) no
N11 C71 C70 C65 5.0(10) no
N11 C71 C70 C69 -178.8(10) no
N11 C72 C73 C74 179.6(10) no
N11 C72 C77 N12 -44.0(10) no
N11 C72 C77 C76 -172.7(10) no
N12 Mn4 O11 C84 15.1(8) no
N12 Mn4 N11 C71 165.3(9) no
N12 Mn4 N11 C72 -16.1(6) no
N12 Mn4 N14 C86 56(3) no
N12 C77 C72 C73 -174.5(9) no
N12 C77 C76 C75 179.8(10) no
N12 C78 C79 C80 -173.0(10) no
N12 C78 C79 C84 3.0(10) no
N13 Mn3 O7 C45 -88.1(8) no
N13 Mn3 O8 C64 92.6(9) no
N13 Mn3 N9 C51 92.3(10) no
N13 Mn3 N9 C52 -94.0(7) no
N13 Mn3 N10 C57 73.5(7) no
N13 Mn3 N10 C58 -104.0(10) no
N14 Mn4 O10 C65 96.5(9) no
N14 Mn4 O11 C84 -73.4(8) no
N14 Mn4 N11 C71 -106.1(9) no
N14 Mn4 N11 C72 72.6(7) no
N14 Mn4 N12 C77 -97.7(7) no
N14 Mn4 N12 C78 85.2(9) no
C1 C2 C3 C4 .0(10) no
C1 C6 C5 C4 .0(10) no
C2 C1 C6 C5 .0(10) no
C2 C1 C6 C7 176.8(9) no
C2 C3 C4 C5 .0(10) no
C3 C2 C1 C6 .0(10) no
C3 C4 C5 C6 .0(10) no
C4 C5 C6 C7 -177.0(9) no
C6 C7 N1 C8 -170.7(10) no
C7 N1 C8 C9 -26.0(10) no
C7 N1 C8 C13 -153.0(10) no
C8 C9 C10 C11 57.0(10) no
C8 C13 N2 C14 -144.0(10) no
C8 C13 C12 C11 -56.0(10) no
C9 C8 C13 C12 57.0(10) no
C9 C10 C11 C12 -56.0(10) no
C10 C9 C8 C13 -57.0(10) no
C10 C11 C12 C13 54.0(10) no
C12 C13 N2 C14 -19.0(10) no
C13 N2 C14 C15 -172.2(9) no
C14 C15 C16 C17 -173.1(9) no
C14 C15 C20 C19 172.6(9) no
C15 C16 C17 C18 .0(10) no
C15 C20 C19 C18 .0(10) no
C16 C15 C20 C19 .0(10) no
C16 C17 C18 C19 .0(10) no
C17 C16 C15 C20 .0(10) no
C17 C18 C19 C20 .0(10) no
C21 C22 C23 C24 .0(10) no
C21 C26 C25 C24 .0(10) no
C22 C21 C26 C25 .0(10) no
C22 C21 C26 C27 175.8(8) no
C22 C23 C24 C25 .0(10) no
C23 C22 C21 C26 .0(10) no
C23 C24 C25 C26 .0(10) no
C24 C25 C26 C27 -176.2(8) no
C26 C27 N3 C28 -177.8(9) no
C27 N3 C28 C29 -13.0(10) no
C27 N3 C28 C33 -138.0(10) no
C28 C29 C30 C31 57.0(10) no
C28 C33 N4 C34 -140.0(10) no
C28 C33 C32 C31 -53.0(10) no
C29 C28 C33 C32 56.0(10) no
C29 C30 C31 C32 -56.0(10) no
C30 C29 C28 C33 -58.0(10) no
C30 C31 C32 C33 53.0(10) no
C32 C33 N4 C34 -16.0(10) no
C33 N4 C34 C35 -177.4(10) no
C34 C35 C36 C37 179.9(9) no
C34 C35 C40 C39 -179.8(9) no
C35 C36 C37 C38 .0(10) no
C35 C40 C39 C38 .0(10) no
C36 C35 C40 C39 .0(10) no
C36 C37 C38 C39 .0(10) no
C37 C36 C35 C40 .0(10) no
C37 C38 C39 C40 .0(10) no
C45 C46 C47 C48 .0(10) no
C45 C50 C49 C48 .0(10) no
C46 C45 C50 C49 .0(10) no
C46 C45 C50 C51 178.8(9) no
C46 C47 C48 C49 .0(10) no
C47 C46 C45 C50 .0(10) no
C47 C48 C49 C50 .0(10) no
C48 C49 C50 C51 -178.0(10) no
C50 C51 N9 C52 -174.3(10) no
C51 N9 C52 C53 -28.0(10) no
C51 N9 C52 C57 -151.0(10) no
C52 C53 C54 C55 59.0(10) no
C52 C57 N10 C58 -139.0(10) no
C52 C57 C56 C55 -58.0(10) no
C53 C52 C57 C56 57.0(10) no
C53 C54 C55 C56 -61.0(10) no
C54 C53 C52 C57 -56.0(10) no
C54 C55 C56 C57 59.0(10) no
C56 C57 N10 C58 -14.0(10) no
C57 N10 C58 C59 -170.0(10) no
C58 C59 C60 C61 -171.0(10) no
C58 C59 C64 C63 170.4(10) no
C59 C60 C61 C62 .0(10) no
C59 C64 C63 C62 .0(10) no
C60 C59 C64 C63 .0(10) no
C60 C61 C62 C63 .0(10) no
C61 C60 C59 C64 .0(10) no
C61 C62 C63 C64 .0(10) no
C65 C66 C67 C68 .0(10) no
C65 C70 C69 C68 .0(10) no
C66 C65 C70 C69 .0(10) no
C66 C65 C70 C71 175.8(9) no
C66 C67 C68 C69 .0(10) no
C67 C66 C65 C70 .0(10) no
C67 C68 C69 C70 .0(10) no
C68 C69 C70 C71 -176.1(9) no
C70 C71 N11 C72 -174.3(9) no
C71 N11 C72 C73 -17.0(10) no
C71 N11 C72 C77 -143.0(10) no
C72 C73 C74 C75 57.0(10) no
C72 C77 N12 C78 -149.0(10) no
C72 C77 C76 C75 -56.0(10) no
C73 C72 C77 C76 57.0(10) no
C73 C74 C75 C76 -56.0(10) no
C74 C73 C72 C77 -57.0(10) no
C74 C75 C76 C77 55.0(10) no
C76 C77 N12 C78 -24.0(10) no
C77 N12 C78 C79 -176.2(9) no
C78 C79 C80 C81 177.2(9) no
C78 C79 C84 C83 -177.1(9) no
C79 C80 C81 C82 .0(10) no
C79 C84 C83 C82 .0(10) no
C80 C79 C84 C83 .0(10) no
C80 C81 C82 C83 .0(10) no
C81 C80 C79 C84 .0(10) no
C81 C82 C83 C84 .0(10) no
C81 C82 C83 C84 .0(10) no
